data_2214744
loop_
_publ_author_name
'Yong-Feng Sun'
'Hong-Sheng Jia'
'Shan Liu'
'Zhong-Hua Luo'
'Hong-Jun Zhu'

_publ_section_title
;
 5-(3,4-Dimethoxyphenyl)-1-(4-methylphenyl)pyrazolidin-3-one
;
_journal_coeditor_code HK2301
_journal_issue 8
_journal_name_full 'Acta Crystallographica Section E'
_journal_page_first o3657
_journal_page_last o3657
_journal_paper_doi 10.1107/S1600536807036562
_journal_volume 63
_journal_year 2007
_chemical_formula_iupac 'C18 H20 N2 O3'
_chemical_formula_moiety 'C18 H20 N2 O3'
_chemical_formula_sum 'C18 H20 N2 O3'
_chemical_formula_weight 312.36
_chemical_melting_point 412
_chemical_name_common 5-(3,4-dimethoxyphenyl)-1-p-tolylpyrazolidin-3-one
_chemical_name_systematic
;
5-(3,4-Dimethoxyphenyl)-1-(4-methylphenyl)pyrazolidin-3-one
;
_space_group_IT_number 2
_symmetry_cell_setting triclinic
_symmetry_space_group_name_Hall '-P 1'
_symmetry_space_group_name_H-M 'P -1'
_atom_sites_solution_hydrogens geom
_atom_sites_solution_primary direct
_atom_sites_solution_secondary difmap
_audit_creation_method SHELXL-97
_cell_angle_alpha 96.50(3)
_cell_angle_beta 111.60(3)
_cell_angle_gamma 114.43(3)
_cell_formula_units_Z 2
_cell_length_a 9.4290(19)
_cell_length_b 10.107(2)
_cell_length_c 10.848(2)
_cell_measurement_reflns_used 25
_cell_measurement_temperature 298(2)
_cell_measurement_theta_max 13
_cell_measurement_theta_min 10
_cell_volume 831.0(5)
_computing_cell_refinement 'CAD-4 Software'
_computing_data_collection 'CAD-4 Software (Enraf--Nonius, 1985)'
_computing_data_reduction 'XCAD4 (Harms & Wocadlo, 1995)'
_computing_molecular_graphics 'SHELXTL (Bruker, 2000)'
_computing_publication_material SHELXTL
_computing_structure_refinement 'SHELXL97 (Sheldrick, 1997)'
_computing_structure_solution 'SHELXS97 (Sheldrick, 1997)'
_diffrn_ambient_temperature 298(2)
_diffrn_measured_fraction_theta_full 0.997
_diffrn_measured_fraction_theta_max 0.997
_diffrn_measurement_device_type 'Enraf--Nonius CAD-4'
_diffrn_measurement_method \w/2\q
_diffrn_radiation_monochromator graphite
_diffrn_radiation_source 'fine-focus sealed tube'
_diffrn_radiation_type MoK\a
_diffrn_radiation_wavelength 0.71073
_diffrn_reflns_av_R_equivalents 0.0331
_diffrn_reflns_av_sigmaI/netI 0.0314
_diffrn_reflns_limit_h_max 10
_diffrn_reflns_limit_h_min -11
_diffrn_reflns_limit_k_max 12
_diffrn_reflns_limit_k_min -12
_diffrn_reflns_limit_l_max 13
_diffrn_reflns_limit_l_min 0
_diffrn_reflns_number 3477
_diffrn_reflns_theta_full 25.99
_diffrn_reflns_theta_max 25.99
_diffrn_reflns_theta_min 2.13
_diffrn_standards_decay_% 0
_diffrn_standards_interval_time 120
_diffrn_standards_number 3
_exptl_absorpt_coefficient_mu 0.086
_exptl_absorpt_correction_T_max 0.982
_exptl_absorpt_correction_T_min 0.965
_exptl_absorpt_correction_type psi-scan
_exptl_absorpt_process_details '(North <i>et al.</i>,  1968)'
_exptl_crystal_colour colorless
_exptl_crystal_density_diffrn 1.248
_exptl_crystal_density_method 'not measured'
_exptl_crystal_description block
_exptl_crystal_F_000 332
_exptl_crystal_size_max 0.40
_exptl_crystal_size_mid 0.30
_exptl_crystal_size_min 0.20
_refine_diff_density_max 0.536
_refine_diff_density_min -0.746
_refine_ls_extinction_method none
_refine_ls_goodness_of_fit_ref 1.049
_refine_ls_hydrogen_treatment constr
_refine_ls_matrix_type full
_refine_ls_number_parameters 202
_refine_ls_number_reflns 3266
_refine_ls_number_restraints 0
_refine_ls_restrained_S_all 1.049
_refine_ls_R_factor_all 0.1058
_refine_ls_R_factor_gt 0.0756
_refine_ls_shift/su_max 0.000
_refine_ls_shift/su_mean 0.000
_refine_ls_structure_factor_coef Fsqd
_refine_ls_weighting_details 'calc w=1/[\s^2^(Fo^2^)+(0.05P)^2^+1.3P] where P=(Fo^2^+2Fc^2^)/3'
_refine_ls_weighting_scheme calc
_refine_ls_wR_factor_gt 0.1632
_refine_ls_wR_factor_ref 0.1869
_reflns_number_gt 2256
_reflns_number_total 3266
_reflns_threshold_expression I>2\s(I)
_cod_data_source_file hk2301.cif
_cod_data_source_block I
_cod_database_code 2214744
_cod_database_fobs_code 2214744

loop_
_symmetry_equiv_pos_as_xyz
'x, y, z'
'-x, -y, -z'

loop_
_atom_site_type_symbol
_atom_site_label
_atom_site_fract_x
_atom_site_fract_y
_atom_site_fract_z
_atom_site_U_iso_or_equiv
_atom_site_adp_type
_atom_site_calc_flag
_atom_site_refinement_flags
_atom_site_occupancy
O O1 0.9140(3) 0.7698(3) 1.6030(3) 0.0823(10) Uani d . 1
O O2 0.6384(4) 0.7591(3) 1.4264(3) 0.0622(7) Uani d . 1
O O3 0.4293(3) 0.1296(3) 0.9351(2) 0.0507(6) Uani d . 1
N N1 0.3685(3) 0.0623(3) 1.2249(3) 0.0408(6) Uani d . 1
N N2 0.4294(4) 0.0539(3) 1.1247(3) 0.0443(6) Uani d . 1
H H2A 0.4875 0.0072 1.1242 0.053 Uiso calc R 1
C C1 1.0718(7) 0.7904(6) 1.6861(6) 0.102 Uani d . 1
H H1A 1.1489 0.8963 1.7407 0.152 Uiso calc R 1
H H1B 1.1188 0.7605 1.6301 0.152 Uiso calc R 1
H H1C 1.0613 0.7290 1.7470 0.152 Uiso calc R 1
C C2 0.4899(6) 0.7622(4) 1.3261(4) 0.0689(11) Uani d . 1
H H2B 0.5106 0.8654 1.3433 0.103 Uiso calc R 1
H H2C 0.3871 0.6989 1.3344 0.103 Uiso calc R 1
H H2D 0.4729 0.7245 1.2337 0.103 Uiso calc R 1
C C3 0.7828(5) 0.6260(4) 1.5139(4) 0.0520(9) Uani d . 1
C C4 0.7907(5) 0.4925(4) 1.5148(4) 0.0577(9) Uani d . 1
H H4A 0.8916 0.4962 1.5785 0.069 Uiso calc R 1
C C5 0.6475(4) 0.3518(4) 1.4203(3) 0.0471(8) Uani d . 1
H H5A 0.6528 0.2622 1.4227 0.057 Uiso calc R 1
C C6 0.4998(4) 0.3456(3) 1.3244(3) 0.0375(7) Uani d . 1
C C7 0.4940(4) 0.4819(3) 1.3249(3) 0.0411(7) Uani d . 1
H H7A 0.3935 0.4783 1.2605 0.049 Uiso calc R 1
C C8 0.6322(4) 0.6205(3) 1.4175(3) 0.0431(7) Uani d . 1
C C9 0.3381(4) 0.1974(3) 1.2193(3) 0.0397(7) Uani d . 1
H H9A 0.2375 0.1803 1.2359 0.048 Uiso calc R 1
C C10 0.3897(4) 0.1241(3) 1.0309(3) 0.0397(7) Uani d . 1
C C11 0.2950(4) 0.1966(3) 1.0682(3) 0.0427(7) Uani d . 1
H H11A 0.1697 0.1369 1.0074 0.051 Uiso calc R 1
H H11B 0.3374 0.2998 1.0623 0.051 Uiso calc R 1
C C12 0.2129(4) -0.0769(3) 1.1967(3) 0.0391(7) Uani d . 1
C C13 0.1462(5) -0.0834(4) 1.2907(4) 0.0539(9) Uani d . 1
H H13A 0.1990 0.0017 1.3679 0.065 Uiso calc R 1
C C14 0.0013(5) -0.2156(4) 1.2711(4) 0.0594(10) Uani d . 1
H H14A -0.0435 -0.2175 1.3347 0.071 Uiso calc R 1
C C15 -0.0788(4) -0.3457(4) 1.1586(4) 0.0502(8) Uani d . 1
C C16 -0.0111(5) -0.3373(4) 1.0668(4) 0.0502(8) Uani d . 1
H H16A -0.0639 -0.4225 0.9897 0.060 Uiso calc R 1
C C17 0.1349(4) -0.2051(4) 1.0845(3) 0.0441(8) Uani d . 1
H H17A 0.1794 -0.2035 1.0208 0.053 Uiso calc R 1
C C18 -0.2397(5) -0.4880(4) 1.1361(5) 0.0746(12) Uani d . 1
H H18A -0.2765 -0.5661 1.0541 0.112 Uiso calc R 1
H H18B -0.3322 -0.4651 1.1242 0.112 Uiso calc R 1
H H18C -0.2130 -0.5235 1.2157 0.112 Uiso calc R 1

loop_
_atom_site_aniso_label
_atom_site_aniso_U_11
_atom_site_aniso_U_22
_atom_site_aniso_U_33
_atom_site_aniso_U_12
_atom_site_aniso_U_13
_atom_site_aniso_U_23
O1 0.0469(15) 0.0648(18) 0.084(2) 0.0143(13) 0.0090(15) -0.0226(15)
O2 0.0804(18) 0.0322(12) 0.0575(15) 0.0212(12) 0.0256(14) 0.0059(11)
O3 0.0699(16) 0.0443(13) 0.0469(13) 0.0281(12) 0.0347(12) 0.0180(11)
N1 0.0494(15) 0.0334(13) 0.0480(15) 0.0201(12) 0.0298(13) 0.0165(12)
N2 0.0559(16) 0.0431(15) 0.0554(17) 0.0305(13) 0.0366(14) 0.0250(13)
C1 0.102 0.102 0.102 0.050 0.047 0.032
C2 0.100(3) 0.051(2) 0.055(2) 0.041(2) 0.030(2) 0.0209(18)
C3 0.048(2) 0.0449(19) 0.0448(19) 0.0137(16) 0.0198(16) -0.0044(15)
C4 0.046(2) 0.063(2) 0.049(2) 0.0275(18) 0.0114(17) 0.0023(17)
C5 0.0481(19) 0.0451(18) 0.0462(19) 0.0231(16) 0.0207(16) 0.0104(15)
C6 0.0419(17) 0.0340(15) 0.0346(15) 0.0146(13) 0.0209(14) 0.0088(12)
C7 0.0492(18) 0.0366(16) 0.0369(16) 0.0190(14) 0.0218(14) 0.0110(13)
C8 0.0530(19) 0.0341(16) 0.0409(17) 0.0168(14) 0.0267(16) 0.0080(13)
C9 0.0411(17) 0.0307(15) 0.0463(18) 0.0153(13) 0.0219(14) 0.0120(13)
C10 0.0419(17) 0.0282(15) 0.0408(17) 0.0128(13) 0.0168(14) 0.0086(13)
C11 0.0457(18) 0.0343(16) 0.0412(17) 0.0197(14) 0.0143(14) 0.0078(13)
C12 0.0431(17) 0.0319(15) 0.0402(16) 0.0164(13) 0.0185(14) 0.0145(13)
C13 0.065(2) 0.0410(18) 0.0421(18) 0.0117(17) 0.0296(17) 0.0066(15)
C14 0.071(2) 0.052(2) 0.053(2) 0.0188(19) 0.038(2) 0.0196(17)
C15 0.0482(19) 0.0357(17) 0.055(2) 0.0140(15) 0.0187(17) 0.0193(15)
C16 0.054(2) 0.0315(16) 0.053(2) 0.0182(15) 0.0186(17) 0.0072(14)
C17 0.0531(19) 0.0394(17) 0.0467(18) 0.0250(15) 0.0279(16) 0.0104(14)
C18 0.062(3) 0.049(2) 0.088(3) 0.0066(19) 0.033(2) 0.026(2)

loop_
_atom_type_symbol
_atom_type_description
_atom_type_scat_dispersion_real
_atom_type_scat_dispersion_imag
_atom_type_scat_source
C C 0.0033 0.0016 'International Tables Vol C Tables 4.2.6.8 and 6.1.1.4'
H H 0.0000 0.0000 'International Tables Vol C Tables 4.2.6.8 and 6.1.1.4'
N N 0.0061 0.0033 'International Tables Vol C Tables 4.2.6.8 and 6.1.1.4'
O O 0.0106 0.0060 'International Tables Vol C Tables 4.2.6.8 and 6.1.1.4'

loop_
_geom_angle_atom_site_label_1
_geom_angle_atom_site_label_2
_geom_angle_atom_site_label_3
_geom_angle
C1 O1 C3 119.4(4)
C8 O2 C2 117.6(3)
N2 N1 C12 113.3(2)
N2 N1 C9 103.1(2)
C12 N1 C9 112.8(2)
C10 N2 N1 114.9(2)
C10 N2 H2A 122.6
N1 N2 H2A 122.6
O1 C1 H1A 109.5
O1 C1 H1B 109.5
H1A C1 H1B 109.5
O1 C1 H1C 109.5
H1A C1 H1C 109.5
H1B C1 H1C 109.5
O2 C2 H2B 109.5
O2 C2 H2C 109.5
H2B C2 H2C 109.5
O2 C2 H2D 109.5
H2B C2 H2D 109.5
H2C C2 H2D 109.5
O1 C3 C4 125.3(3)
O1 C3 C8 114.9(3)
C4 C3 C8 119.8(3)
C3 C4 C5 120.3(3)
C3 C4 H4A 119.8
C5 C4 H4A 119.8
C6 C5 C4 120.2(3)
C6 C5 H5A 119.9
C4 C5 H5A 119.9
C5 C6 C7 118.7(3)
C5 C6 C9 123.5(3)
C7 C6 C9 117.8(3)
C8 C7 C6 121.8(3)
C8 C7 H7A 119.1
C6 C7 H7A 119.1
O2 C8 C7 126.0(3)
O2 C8 C3 114.9(3)
C7 C8 C3 119.1(3)
N1 C9 C6 111.6(3)
N1 C9 C11 102.6(2)
C6 C9 C11 112.0(2)
N1 C9 H9A 110.2
C6 C9 H9A 110.2
C11 C9 H9A 110.2
O3 C10 N2 125.2(3)
O3 C10 C11 127.6(3)
N2 C10 C11 107.2(3)
C10 C11 C9 103.3(3)
C10 C11 H11A 111.1
C9 C11 H11A 111.1
C10 C11 H11B 111.1
C9 C11 H11B 111.1
H11A C11 H11B 109.1
C13 C12 C17 118.9(3)
C13 C12 N1 118.1(3)
C17 C12 N1 122.9(3)
C12 C13 C14 120.4(3)
C12 C13 H13A 119.8
C14 C13 H13A 119.8
C13 C14 C15 121.4(3)
C13 C14 H14A 119.3
C15 C14 H14A 119.3
C16 C15 C14 117.4(3)
C16 C15 C18 121.6(3)
C14 C15 C18 121.0(4)
C15 C16 C17 122.1(3)
C15 C16 H16A 118.9
C17 C16 H16A 118.9
C12 C17 C16 119.8(3)
C12 C17 H17A 120.1
C16 C17 H17A 120.1
C15 C18 H18A 109.5
C15 C18 H18B 109.5
H18A C18 H18B 109.5
C15 C18 H18C 109.5
H18A C18 H18C 109.5
H18B C18 H18C 109.5

loop_
_geom_bond_atom_site_label_1
_geom_bond_atom_site_label_2
_geom_bond_distance
O1 C1 1.336(6)
O1 C3 1.376(4)
O2 C8 1.369(4)
O2 C2 1.438(5)
O3 C10 1.226(4)
N1 N2 1.412(3)
N1 C12 1.446(4)
N1 C9 1.511(4)
N2 C10 1.335(4)
N2 H2A 0.8600
C1 H1A 0.9600
C1 H1B 0.9600
C1 H1C 0.9600
C2 H2B 0.9600
C2 H2C 0.9600
C2 H2D 0.9600
C3 C4 1.383(5)
C3 C8 1.393(5)
C4 C5 1.399(5)
C4 H4A 0.9300
C5 C6 1.369(4)
C5 H5A 0.9300
C6 C7 1.401(4)
C6 C9 1.521(4)
C7 C8 1.370(4)
C7 H7A 0.9300
C9 C11 1.535(4)
C9 H9A 0.9800
C10 C11 1.496(4)
C11 H11A 0.9700
C11 H11B 0.9700
C12 C13 1.376(4)
C12 C17 1.377(4)
C13 C14 1.382(5)
C13 H13A 0.9300
C14 C15 1.387(5)
C14 H14A 0.9300
C15 C16 1.360(5)
C15 C18 1.508(5)
C16 C17 1.394(5)
C16 H16A 0.9300
C17 H17A 0.9300
C18 H18A 0.9600
C18 H18B 0.9600
C18 H18C 0.9600

loop_
_geom_hbond_atom_site_label_D
_geom_hbond_atom_site_label_H
_geom_hbond_atom_site_label_A
_geom_hbond_site_symmetry_A
_geom_hbond_distance_DH
_geom_hbond_distance_HA
_geom_hbond_distance_DA
_geom_hbond_angle_DHA
_geom_hbond_publ_flag
N2 H2A O3 2_657 0.86 2.00 2.836(5) 163.00 yes
C1 H1A O3 1_666 0.96 2.57 3.472(6) 156.00 yes
C13 H13A O2 2_668 0.93 2.52 3.452(5) 176.00 yes
C5 H5A N1 . 0.93 2.49 2.846(5) 103.00 yes
C17 H17A N2 . 0.93 2.43 2.755(5) 101.00 yes

loop_
_geom_torsion_atom_site_label_1
_geom_torsion_atom_site_label_2
_geom_torsion_atom_site_label_3
_geom_torsion_atom_site_label_4
_geom_torsion
C12 N1 N2 C10 102.0(3)
C9 N1 N2 C10 -20.3(3)
C1 O1 C3 C4 9.6(6)
C1 O1 C3 C8 -170.8(4)
O1 C3 C4 C5 178.9(3)
C8 C3 C4 C5 -0.6(5)
C3 C4 C5 C6 1.3(5)
C4 C5 C6 C7 -1.2(5)
C4 C5 C6 C9 -179.3(3)
C5 C6 C7 C8 0.6(4)
C9 C6 C7 C8 178.8(3)
C2 O2 C8 C7 -2.8(5)
C2 O2 C8 C3 177.5(3)
C6 C7 C8 O2 -179.7(3)
C6 C7 C8 C3 0.1(5)
O1 C3 C8 O2 0.1(4)
C4 C3 C8 O2 179.7(3)
O1 C3 C8 C7 -179.6(3)
C4 C3 C8 C7 0.0(5)
N2 N1 C9 C6 -91.5(3)
C12 N1 C9 C6 146.0(2)
N2 N1 C9 C11 28.6(3)
C12 N1 C9 C11 -93.9(3)
C5 C6 C9 N1 -5.8(4)
C7 C6 C9 N1 176.2(2)
C5 C6 C9 C11 -120.1(3)
C7 C6 C9 C11 61.8(3)
N1 N2 C10 O3 -179.6(3)
N1 N2 C10 C11 2.1(4)
O3 C10 C11 C9 -161.6(3)
N2 C10 C11 C9 16.7(3)
N1 C9 C11 C10 -27.6(3)
C6 C9 C11 C10 92.2(3)
N2 N1 C12 C13 177.5(3)
C9 N1 C12 C13 -65.8(4)
N2 N1 C12 C17 1.2(4)
C9 N1 C12 C17 117.8(3)
C17 C12 C13 C14 -1.2(5)
N1 C12 C13 C14 -177.7(3)
C12 C13 C14 C15 1.2(6)
C13 C14 C15 C16 -1.2(6)
C13 C14 C15 C18 -178.3(4)
C14 C15 C16 C17 1.1(5)
C18 C15 C16 C17 178.3(3)
C13 C12 C17 C16 1.2(5)
N1 C12 C17 C16 177.5(3)
C15 C16 C17 C12 -1.2(5)
